data_7229658
loop_
_publ_author_name
'Gosavi-Mirkute, Prajkta'
'Patil, Amit'
'Lande, Dipali N.'
'Chakravarty, Debamitra'
'Gejji, Shridhar P.'
'Satpute, Surekha'
'Salunke-Gawali, Sunita'

_publ_section_title
;
 Naphthoquinone based chemosensors for transition metal ions: experiment
 and theory
;
_journal_issue 87
_journal_name_full 'RSC Advances'
_journal_page_first 55163
_journal_paper_doi 10.1039/C7RA10490A
_journal_volume 7
_journal_year 2017
_chemical_formula_moiety 'C16 H13 N O2 S'
_chemical_formula_sum 'C16 H13 N O2 S'
_chemical_formula_weight 283.33
_chemical_name_systematic
;
 ?
;
_space_group_crystal_system triclinic
_space_group_IT_number 2
_space_group_name_Hall '-P 1'
_space_group_name_H-M_alt 'P -1'
_symmetry_space_group_name_Hall '-P 1'
_symmetry_space_group_name_H-M 'P -1'
_atom_sites_solution_hydrogens geom
_audit_creation_method SHELXL-2014
_audit_update_record
;
2016-09-27 deposited with the CCDC.
2017-11-20 downloaded from the CCDC.
;
_cell_angle_alpha 92.338(4)
_cell_angle_beta 91.024(4)
_cell_angle_gamma 98.992(4)
_cell_formula_units_Z 4
_cell_length_a 5.4069(5)
_cell_length_b 8.0971(7)
_cell_length_c 29.735(3)
_cell_measurement_reflns_used 9581
_cell_measurement_temperature 100(2)
_cell_measurement_theta_max 28.26
_cell_measurement_theta_min 2.84
_cell_volume 1284.3(2)
_computing_cell_refinement 'Bruker SAINT'
_computing_data_collection 'Bruker APEX2'
_computing_data_reduction 'Bruker SAINT'
_computing_molecular_graphics 'Bruker SHELXTL'
_computing_publication_material 'Bruker SHELXTL'
_computing_structure_refinement 'SHELXL-2014 (Sheldrick 2014)'
_computing_structure_solution 'SHELXS-97 (Sheldrick 2008)'
_diffrn_ambient_temperature 100(2)
_diffrn_measured_fraction_theta_full 0.976
_diffrn_measured_fraction_theta_max 0.921
_diffrn_measurement_device_type 'Bruker PHOTON 100 CMOS'
_diffrn_measurement_method '\f and \w scans'
_diffrn_radiation_type MoK\a
_diffrn_radiation_wavelength 0.71073
_diffrn_reflns_av_R_equivalents 0.0555
_diffrn_reflns_av_unetI/netI 0.0666
_diffrn_reflns_Laue_measured_fraction_full 0.976
_diffrn_reflns_Laue_measured_fraction_max 0.921
_diffrn_reflns_limit_h_max 7
_diffrn_reflns_limit_h_min -7
_diffrn_reflns_limit_k_max 10
_diffrn_reflns_limit_k_min -10
_diffrn_reflns_limit_l_max 37
_diffrn_reflns_limit_l_min -39
_diffrn_reflns_number 24810
_diffrn_reflns_point_group_measured_fraction_full 0.976
_diffrn_reflns_point_group_measured_fraction_max 0.921
_diffrn_reflns_theta_full 25.242
_diffrn_reflns_theta_max 28.611
_diffrn_reflns_theta_min 2.841
_exptl_absorpt_coefficient_mu 0.252
_exptl_absorpt_correction_T_max 0.990
_exptl_absorpt_correction_T_min 0.938
_exptl_absorpt_correction_type multi-scan
_exptl_absorpt_process_details 'BRUKER SADABS'
_exptl_crystal_colour RED
_exptl_crystal_density_diffrn 1.465
_exptl_crystal_description PLATE
_exptl_crystal_F_000 592
_exptl_crystal_size_max 0.41
_exptl_crystal_size_mid 0.21
_exptl_crystal_size_min 0.04
_refine_diff_density_max 0.756
_refine_diff_density_min -0.593
_refine_diff_density_rms 0.130
_refine_ls_extinction_method none
_refine_ls_goodness_of_fit_ref 1.155
_refine_ls_hydrogen_treatment RIDING
_refine_ls_matrix_type full
_refine_ls_number_parameters 361
_refine_ls_number_reflns 6062
_refine_ls_number_restraints 0
_refine_ls_restrained_S_all 1.155
_refine_ls_R_factor_all 0.1233
_refine_ls_R_factor_gt 0.0926
_refine_ls_shift/su_max 0.000
_refine_ls_shift/su_mean 0.000
_refine_ls_structure_factor_coef Fsqd
_refine_ls_weighting_details 'w=1/[\s^2^(Fo^2^)+11.7799P] where P=(Fo^2^+2Fc^2^)/3'
_refine_ls_weighting_scheme calc
_refine_ls_wR_factor_gt 0.2044
_refine_ls_wR_factor_ref 0.2187
_reflns_Friedel_coverage 0.000
_reflns_number_gt 4647
_reflns_number_total 6062
_reflns_threshold_expression 'I > 2\s(I)'
_cod_data_source_file c7ra10490a2.cif
_cod_data_source_block mo_Me_THYOPHINE_0m
_cod_depositor_comments
;
The following automatic conversions were performed:

'_exptl_absorpt_correction_type' value 'MULTI-SCAN' changed to
'multi-scan' according to
/home/data/users/saulius/crontab/automatic-downloads/rss-feeds/RSC/lib/dictionaries/cif_core.dic
dictionary named 'cif_core.dic' version 2.4.2 from 2011-04-26.

Automatic conversion script
Id: cif_fix_values 4973 2017-02-22 13:04:09Z antanas 
;
_cod_database_code 7229658
_shelx_space_group_comment
;
The symmetry employed for this shelxl refinement is uniquely defined
by the following loop, which should always be used as a source of
symmetry information in preference to the above space-group names.
They are only intended as comments.
;
_shelxl_version_number 2014-3

loop_
_space_group_symop_operation_xyz
'x, y, z'
'-x, -y, -z'

loop_
_atom_site_label
_atom_site_type_symbol
_atom_site_fract_x
_atom_site_fract_y
_atom_site_fract_z
_atom_site_U_iso_or_equiv
_atom_site_adp_type
_atom_site_occupancy
_atom_site_site_symmetry_order
_atom_site_calc_flag
_atom_site_refinement_flags_posn
_atom_site_refinement_flags_adp
S1A S 0.5856(3) 0.30649(17) 0.31280(5) 0.0193(3) Uani 1 1 d . .
S1 S 0.8601(2) 0.13123(17) 0.81186(4) 0.0192(3) Uani 1 1 d . .
O2A O 1.5717(7) 0.4130(4) 0.56556(12) 0.0171(8) Uani 1 1 d . .
O1A O 0.6728(6) 0.0224(4) 0.54872(12) 0.0151(7) Uani 1 1 d . .
N1 N 0.6517(7) 0.2964(5) 0.97761(14) 0.0122(8) Uani 1 1 d . .
H1 H 0.7952 0.3645 0.9770 0.015 Uiso 1 1 calc R U
O1 O 0.8438(6) 0.4936(4) 1.04790(12) 0.0144(7) Uani 1 1 d . .
O2 O -0.0489(6) 0.1102(4) 1.06626(12) 0.0168(7) Uani 1 1 d . .
C11A C 0.9175(9) 0.2856(6) 0.43786(16) 0.0120(9) Uani 1 1 d . .
H11A H 1.0704 0.2489 0.4258 0.014 Uiso 1 1 calc R U
H11B H 0.9564 0.4070 0.4458 0.014 Uiso 1 1 calc R U
N1A N 0.8420(7) 0.1942(5) 0.47806(14) 0.0125(8) Uani 1 1 d . .
H1A H 0.6985 0.1257 0.4777 0.015 Uiso 1 1 calc R U
C13 C 0.6741(9) 0.1165(6) 0.85885(16) 0.0129(9) Uani 1 1 d . .
C16A C 0.7988(10) 0.4270(7) 0.28037(18) 0.0189(11) Uani 1 1 d . .
H16A H 0.7710 0.4489 0.2497 0.023 Uiso 1 1 calc R U
C13A C 0.7868(9) 0.3377(6) 0.35949(17) 0.0134(9) Uani 1 1 d . .
C12A C 0.7071(9) 0.2537(6) 0.40207(17) 0.0130(9) Uani 1 1 d . .
H12A H 0.6608 0.1317 0.3956 0.016 Uiso 1 1 calc R U
H12B H 0.5577 0.2968 0.4136 0.016 Uiso 1 1 calc R U
C2A C 0.9878(9) 0.2127(6) 0.51555(16) 0.0117(9) Uani 1 1 d . .
C3A C 1.2191(9) 0.3109(6) 0.52026(16) 0.0135(9) Uani 1 1 d . .
H3A H 1.2854 0.3722 0.4954 0.016 Uiso 1 1 calc R U
C4A C 1.3623(9) 0.3236(6) 0.56133(17) 0.0125(9) Uani 1 1 d . .
C10A C 1.2579(9) 0.2283(6) 0.60049(16) 0.0121(9) Uani 1 1 d . .
C5A C 1.3933(10) 0.2386(6) 0.64101(17) 0.0150(10) Uani 1 1 d . .
H5A H 1.5526 0.3074 0.6438 0.018 Uiso 1 1 calc R U
C6A C 1.2974(10) 0.1490(7) 0.67744(17) 0.0173(10) Uani 1 1 d . .
H6A H 1.3912 0.1565 0.7050 0.021 Uiso 1 1 calc R U
C14A C 1.0008(10) 0.4351(6) 0.34962(18) 0.0165(10) Uani 1 1 d . .
H14A H 1.1346 0.4675 0.3709 0.020 Uiso 1 1 calc R U
C15A C 1.0091(11) 0.4856(7) 0.30432(18) 0.0223(11) Uani 1 1 d . .
H15A H 1.1492 0.5538 0.2923 0.027 Uiso 1 1 calc R U
C9A C 1.0207(9) 0.1285(6) 0.59699(16) 0.0118(9) Uani 1 1 d . .
C1A C 0.8743(9) 0.1130(6) 0.55399(16) 0.0112(9) Uani 1 1 d . .
C8A C 0.9261(9) 0.0380(6) 0.63387(17) 0.0137(10) Uani 1 1 d . .
H8A H 0.7665 -0.0305 0.6315 0.016 Uiso 1 1 calc R U
C7A C 1.0642(10) 0.0485(6) 0.67350(18) 0.0181(10) Uani 1 1 d . .
H7A H 0.9997 -0.0135 0.6983 0.022 Uiso 1 1 calc R U
C16 C 0.6365(10) 0.0010(7) 0.77941(18) 0.0193(11) Uani 1 1 d . .
H16 H 0.6552 -0.0304 0.7487 0.023 Uiso 1 1 calc R U
C12 C 0.7640(9) 0.2123(6) 0.90182(16) 0.0136(9) Uani 1 1 d . .
H12C H 0.8105 0.3323 0.8957 0.016 Uiso 1 1 calc R U
H12D H 0.9156 0.1717 0.9133 0.016 Uiso 1 1 calc R U
C11 C 0.5644(9) 0.1931(6) 0.93766(16) 0.0124(9) Uani 1 1 d . .
H11C H 0.4086 0.2269 0.9257 0.015 Uiso 1 1 calc R U
H11D H 0.5263 0.0744 0.9456 0.015 Uiso 1 1 calc R U
C2 C 0.5197(9) 0.2909(6) 1.01550(16) 0.0119(9) Uani 1 1 d . .
C1 C 0.6395(9) 0.4044(6) 1.05344(16) 0.0116(9) Uani 1 1 d . .
C9 C 0.5105(9) 0.4067(6) 1.09665(16) 0.0110(9) Uani 1 1 d . .
C10 C 0.2764(9) 0.3087(6) 1.10071(16) 0.0124(9) Uani 1 1 d . .
C5 C 0.1531(9) 0.3131(6) 1.14130(17) 0.0159(10) Uani 1 1 d . .
H5 H -0.0041 0.2443 1.1446 0.019 Uiso 1 1 calc R U
C6 C 0.2598(10) 0.4184(7) 1.17722(17) 0.0179(10) Uani 1 1 d . .
H6 H 0.1738 0.4220 1.2047 0.021 Uiso 1 1 calc R U
C14 C 0.4520(9) 0.0146(6) 0.84903(17) 0.0162(10) Uani 1 1 d . .
H14 H 0.3240 -0.0105 0.8703 0.019 Uiso 1 1 calc R U
C15 C 0.4323(10) -0.0502(7) 0.80345(18) 0.0194(11) Uani 1 1 d . .
H15 H 0.2891 -0.1224 0.7913 0.023 Uiso 1 1 calc R U
C8 C 0.6181(9) 0.5112(6) 1.13270(17) 0.0137(10) Uani 1 1 d . .
H8 H 0.7776 0.5775 1.1297 0.016 Uiso 1 1 calc R U
C7 C 0.4927(10) 0.5184(6) 1.17281(18) 0.0185(11) Uani 1 1 d . .
H7 H 0.5646 0.5908 1.1971 0.022 Uiso 1 1 calc R U
C4 C 0.1575(9) 0.1965(6) 1.06169(16) 0.0115(9) Uani 1 1 d . .
C3 C 0.2899(9) 0.1966(6) 1.02034(16) 0.0129(9) Uani 1 1 d . .
H3 H 0.2151 0.1286 0.9954 0.015 Uiso 1 1 calc R U

loop_
_atom_site_aniso_label
_atom_site_aniso_U_11
_atom_site_aniso_U_22
_atom_site_aniso_U_33
_atom_site_aniso_U_23
_atom_site_aniso_U_13
_atom_site_aniso_U_12
S1A 0.0165(7) 0.0202(6) 0.0206(7) 0.0017(5) -0.0046(5) 0.0009(5)
S1 0.0144(6) 0.0216(7) 0.0207(7) -0.0033(5) 0.0047(5) 0.0003(5)
O2A 0.0126(18) 0.0121(17) 0.025(2) 0.0017(14) 0.0004(14) -0.0037(14)
O1A 0.0098(17) 0.0138(17) 0.0209(18) 0.0012(14) 0.0020(13) -0.0007(13)
N1 0.0075(19) 0.0106(19) 0.017(2) -0.0012(15) 0.0006(15) -0.0015(15)
O1 0.0084(17) 0.0136(17) 0.0207(18) 0.0012(13) 0.0027(13) -0.0002(13)
O2 0.0091(17) 0.0136(17) 0.027(2) -0.0004(14) 0.0021(14) -0.0016(14)
C11A 0.008(2) 0.012(2) 0.015(2) 0.0017(17) 0.0006(17) 0.0015(17)
N1A 0.0073(19) 0.0124(19) 0.017(2) 0.0014(15) 0.0012(15) -0.0016(15)
C13 0.012(2) 0.013(2) 0.015(2) 0.0019(18) 0.0019(18) 0.0056(18)
C16A 0.022(3) 0.019(3) 0.016(2) 0.0045(19) -0.002(2) 0.003(2)
C13A 0.011(2) 0.012(2) 0.019(2) -0.0036(18) -0.0026(18) 0.0057(18)
C12A 0.007(2) 0.011(2) 0.021(3) 0.0009(18) 0.0007(18) 0.0002(17)
C2A 0.013(2) 0.010(2) 0.013(2) 0.0021(17) 0.0020(18) 0.0043(18)
C3A 0.015(2) 0.010(2) 0.015(2) 0.0009(17) 0.0011(18) 0.0006(18)
C4A 0.009(2) 0.007(2) 0.021(3) -0.0006(17) 0.0036(18) 0.0012(17)
C10A 0.013(2) 0.005(2) 0.018(2) -0.0022(17) 0.0023(18) 0.0011(17)
C5A 0.014(2) 0.013(2) 0.018(2) 0.0002(18) -0.0003(19) 0.0026(19)
C6A 0.020(3) 0.020(3) 0.013(2) 0.0005(19) -0.0025(19) 0.007(2)
C14A 0.013(2) 0.015(2) 0.021(3) 0.0015(19) 0.0007(19) 0.0017(19)
C15A 0.024(3) 0.022(3) 0.022(3) 0.004(2) 0.005(2) 0.004(2)
C9A 0.012(2) 0.008(2) 0.016(2) 0.0004(17) 0.0034(18) 0.0030(17)
C1A 0.008(2) 0.007(2) 0.019(2) -0.0013(17) 0.0030(18) 0.0025(17)
C8A 0.006(2) 0.012(2) 0.023(3) -0.0002(18) 0.0011(18) 0.0011(17)
C7A 0.021(3) 0.015(2) 0.020(3) 0.0042(19) 0.007(2) 0.006(2)
C16 0.017(3) 0.023(3) 0.019(3) -0.006(2) -0.002(2) 0.007(2)
C12 0.012(2) 0.010(2) 0.018(2) -0.0020(18) -0.0003(18) 0.0006(18)
C11 0.012(2) 0.008(2) 0.016(2) -0.0004(17) -0.0012(18) 0.0008(17)
C2 0.017(2) 0.008(2) 0.012(2) 0.0001(16) -0.0013(18) 0.0062(18)
C1 0.013(2) 0.006(2) 0.016(2) 0.0014(17) -0.0002(18) 0.0021(17)
C9 0.014(2) 0.006(2) 0.014(2) 0.0038(16) 0.0002(18) 0.0043(17)
C10 0.014(2) 0.007(2) 0.017(2) 0.0028(17) -0.0009(18) 0.0012(17)
C5 0.012(2) 0.013(2) 0.023(3) 0.0034(19) 0.0021(19) 0.0004(19)
C6 0.020(3) 0.020(3) 0.015(2) 0.0025(19) 0.004(2) 0.007(2)
C14 0.012(2) 0.017(2) 0.021(3) 0.0003(19) 0.0036(19) 0.0039(19)
C15 0.014(3) 0.022(3) 0.021(3) -0.004(2) -0.004(2) 0.001(2)
C8 0.012(2) 0.009(2) 0.022(3) 0.0052(18) -0.0002(19) 0.0048(18)
C7 0.025(3) 0.015(2) 0.018(3) 0.0001(19) -0.003(2) 0.009(2)
C4 0.010(2) 0.005(2) 0.019(2) 0.0036(17) -0.0013(18) 0.0014(17)
C3 0.013(2) 0.010(2) 0.015(2) -0.0012(17) -0.0006(18) 0.0017(18)

loop_
_atom_type_symbol
_atom_type_description
_atom_type_scat_dispersion_real
_atom_type_scat_dispersion_imag
_atom_type_scat_source
C C 0.0033 0.0016 'International Tables Vol C Tables 4.2.6.8 and 6.1.1.4'
H H 0.0000 0.0000 'International Tables Vol C Tables 4.2.6.8 and 6.1.1.4'
N N 0.0061 0.0033 'International Tables Vol C Tables 4.2.6.8 and 6.1.1.4'
O O 0.0106 0.0060 'International Tables Vol C Tables 4.2.6.8 and 6.1.1.4'
S S 0.1246 0.1234 'International Tables Vol C Tables 4.2.6.8 and 6.1.1.4'

loop_
_geom_angle_atom_site_label_1
_geom_angle_atom_site_label_2
_geom_angle_atom_site_label_3
_geom_angle
C16A S1A C13A 92.0(3)
C16 S1 C13 92.4(3)
C2 N1 C11 121.9(4)
C2 N1 H1 119.1
C11 N1 H1 119.1
N1A C11A C12A 110.1(4)
N1A C11A H11A 109.6
C12A C11A H11A 109.6
N1A C11A H11B 109.6
C12A C11A H11B 109.6
H11A C11A H11B 108.2
C2A N1A C11A 121.2(4)
C2A N1A H1A 119.4
C11A N1A H1A 119.4
C14 C13 C12 129.6(5)
C14 C13 S1 110.2(4)
C12 C13 S1 120.2(4)
C15A C16A S1A 110.8(4)
C15A C16A H16A 124.6
S1A C16A H16A 124.6
C14A C13A C12A 130.6(5)
C14A C13A S1A 110.3(4)
C12A C13A S1A 119.0(4)
C13A C12A C11A 110.9(4)
C13A C12A H12A 109.5
C11A C12A H12A 109.5
C13A C12A H12B 109.5
C11A C12A H12B 109.5
H12A C12A H12B 108.0
N1A C2A C3A 125.4(4)
N1A C2A C1A 113.5(4)
C3A C2A C1A 121.1(4)
C2A C3A C4A 121.9(4)
C2A C3A H3A 119.1
C4A C3A H3A 119.1
O2A C4A C3A 121.8(4)
O2A C4A C10A 119.0(4)
C3A C4A C10A 119.2(4)
C5A C10A C9A 119.2(4)
C5A C10A C4A 120.4(4)
C9A C10A C4A 120.4(4)
C10A C5A C6A 120.6(5)
C10A C5A H5A 119.7
C6A C5A H5A 119.7
C7A C6A C5A 119.9(5)
C7A C6A H6A 120.0
C5A C6A H6A 120.0
C13A C14A C15A 113.7(5)
C13A C14A H14A 123.1
C15A C14A H14A 123.1
C16A C15A C14A 113.1(5)
C16A C15A H15A 123.5
C14A C15A H15A 123.5
C8A C9A C10A 119.8(4)
C8A C9A C1A 119.9(4)
C10A C9A C1A 120.3(4)
O1A C1A C9A 122.7(4)
O1A C1A C2A 120.1(4)
C9A C1A C2A 117.1(4)
C7A C8A C9A 120.1(5)
C7A C8A H8A 120.0
C9A C8A H8A 120.0
C8A C7A C6A 120.4(5)
C8A C7A H7A 119.8
C6A C7A H7A 119.8
C15 C16 S1 111.0(4)
C15 C16 H16 124.5
S1 C16 H16 124.5
C13 C12 C11 111.8(4)
C13 C12 H12C 109.3
C11 C12 H12C 109.3
C13 C12 H12D 109.3
C11 C12 H12D 109.3
H12C C12 H12D 107.9
N1 C11 C12 110.2(4)
N1 C11 H11C 109.6
C12 C11 H11C 109.6
N1 C11 H11D 109.6
C12 C11 H11D 109.6
H11C C11 H11D 108.1
N1 C2 C3 125.0(4)
N1 C2 C1 114.6(4)
C3 C2 C1 120.4(4)
O1 C1 C9 121.6(4)
O1 C1 C2 119.5(4)
C9 C1 C2 118.8(4)
C10 C9 C8 120.3(4)
C10 C9 C1 119.5(4)
C8 C9 C1 120.1(4)
C5 C10 C9 119.4(5)
C5 C10 C4 119.9(4)
C9 C10 C4 120.7(4)
C10 C5 C6 120.2(5)
C10 C5 H5 119.9
C6 C5 H5 119.9
C5 C6 C7 120.2(5)
C5 C6 H6 119.9
C7 C6 H6 119.9
C13 C14 C15 113.0(5)
C13 C14 H14 123.5
C15 C14 H14 123.5
C16 C15 C14 113.4(5)
C16 C15 H15 123.3
C14 C15 H15 123.3
C7 C8 C9 120.2(5)
C7 C8 H8 119.9
C9 C8 H8 119.9
C8 C7 C6 119.6(5)
C8 C7 H7 120.2
C6 C7 H7 120.2
O2 C4 C3 122.5(5)
O2 C4 C10 119.4(4)
C3 C4 C10 118.1(4)
C2 C3 C4 122.4(4)
C2 C3 H3 118.8
C4 C3 H3 118.8

loop_
_geom_bond_atom_site_label_1
_geom_bond_atom_site_label_2
_geom_bond_distance
S1A C16A 1.725(6)
S1A C13A 1.734(5)
S1 C16 1.727(6)
S1 C13 1.733(5)
O2A C4A 1.246(6)
O1A C1A 1.219(6)
N1 C2 1.343(6)
N1 C11 1.452(6)
N1 H1 0.8800
O1 C1 1.239(6)
O2 C4 1.234(6)
C11A N1A 1.463(6)
C11A C12A 1.528(6)
C11A H11A 0.9900
C11A H11B 0.9900
N1A C2A 1.343(6)
N1A H1A 0.8800
C13 C14 1.366(7)
C13 C12 1.500(7)
C16A C15A 1.342(8)
C16A H16A 0.9500
C13A C14A 1.339(7)
C13A C12A 1.500(7)
C12A H12A 0.9900
C12A H12B 0.9900
C2A C3A 1.375(7)
C2A C1A 1.510(7)
C3A C4A 1.426(7)
C3A H3A 0.9500
C4A C10A 1.493(7)
C10A C5A 1.391(7)
C10A C9A 1.405(7)
C5A C6A 1.391(7)
C5A H5A 0.9500
C6A C7A 1.390(8)
C6A H6A 0.9500
C14A C15A 1.423(7)
C14A H14A 0.9500
C15A H15A 0.9500
C9A C8A 1.403(7)
C9A C1A 1.482(7)
C8A C7A 1.376(7)
C8A H8A 0.9500
C7A H7A 0.9500
C16 C15 1.346(8)
C16 H16 0.9500
C12 C11 1.525(7)
C12 H12C 0.9900
C12 H12D 0.9900
C11 H11C 0.9900
C11 H11D 0.9900
C2 C3 1.366(7)
C2 C1 1.497(7)
C1 C9 1.474(7)
C9 C10 1.395(7)
C9 C8 1.397(7)
C10 C5 1.391(7)
C10 C4 1.513(7)
C5 C6 1.396(7)
C5 H5 0.9500
C6 C7 1.398(8)
C6 H6 0.9500
C14 C15 1.429(7)
C14 H14 0.9500
C15 H15 0.9500
C8 C7 1.386(7)
C8 H8 0.9500
C7 H7 0.9500
C4 C3 1.434(7)
C3 H3 0.9500

loop_
_geom_hbond_atom_site_label_D
_geom_hbond_atom_site_label_H
_geom_hbond_atom_site_label_A
_geom_hbond_distance_DH
_geom_hbond_distance_HA
_geom_hbond_distance_DA
_geom_hbond_angle_DHA
_geom_hbond_site_symmetry_A
C3 H3 O2 0.95 2.65 3.584(6) 168.1 2_557
C14 H14 O2 0.95 2.50 3.440(6) 168.1 2_557
C12 H12D O2 0.99 2.59 3.392(6) 138.0 2_657
C16 H16 S1A 0.95 2.95 3.681(5) 134.7 2_656
C14A H14A O2A 0.95 2.51 3.445(6) 168.5 2_866
C3A H3A O2A 0.95 2.61 3.545(6) 168.9 2_866
C12A H12B O2A 0.99 2.61 3.405(6) 137.5 2_766
N1A H1A O1A 0.88 2.28 3.120(5) 159.8 2_656
N1 H1 O1 0.88 2.26 3.105(5) 161.4 2_767
C3 H3 O2 0.95 2.65 3.584(6) 168.1 2_557
C14 H14 O2 0.95 2.50 3.440(6) 168.1 2_557
C12 H12D O2 0.99 2.59 3.392(6) 138.0 2_657
N1 H1 O1 0.88 2.26 3.105(5) 161.4 2_767
C3 H3 O2 0.95 2.65 3.584(6) 168.1 2_557
C14 H14 O2 0.95 2.50 3.440(6) 168.1 2_557
C12 H12D O2 0.99 2.59 3.392(6) 138.0 2_657
C16 H16 S1A 0.95 2.95 3.681(5) 134.7 2_656
C14A H14A O2A 0.95 2.51 3.445(6) 168.5 2_866
C3A H3A O2A 0.95 2.61 3.545(6) 168.9 2_866
C12A H12B O2A 0.99 2.61 3.405(6) 137.5 2_766
N1A H1A O1A 0.88 2.28 3.120(5) 159.8 2_656
N1 H1 O1 0.88 2.26 3.105(5) 161.4 2_767
C3 H3 O2 0.95 2.65 3.584(6) 168.1 2_557
C14 H14 O2 0.95 2.50 3.440(6) 168.1 2_557
C12 H12D O2 0.99 2.59 3.392(6) 138.0 2_657
N1 H1 O1 0.88 2.26 3.105(5) 161.4 2_767
N1 H1 O1 0.88 2.26 3.105(5) 161.4 2_767
N1A H1A O1A 0.88 2.28 3.120(5) 159.8 2_656
C12A H12B O2A 0.99 2.61 3.405(6) 137.5 2_766
C3A H3A O2A 0.95 2.61 3.545(6) 168.9 2_866
C14A H14A O2A 0.95 2.51 3.445(6) 168.5 2_866
C16 H16 S1A 0.95 2.95 3.681(5) 134.7 2_656
C12 H12D O2 0.99 2.59 3.392(6) 138.0 2_657
C14 H14 O2 0.95 2.50 3.440(6) 168.1 2_557
C3 H3 O2 0.95 2.65 3.584(6) 168.1 2_557
N1 H1 O1 0.88 2.26 3.105(5) 161.4 2_767
N1A H1A O1A 0.88 2.28 3.120(5) 159.8 2_656
C12A H12B O2A 0.99 2.61 3.405(6) 137.5 2_766
C3A H3A O2A 0.95 2.61 3.545(6) 168.9 2_866
C14A H14A O2A 0.95 2.51 3.445(6) 168.5 2_866
C16 H16 S1A 0.95 2.95 3.681(5) 134.7 2_656
C12 H12D O2 0.99 2.59 3.392(6) 138.0 2_657
C14 H14 O2 0.95 2.50 3.440(6) 168.1 2_557
C3 H3 O2 0.95 2.65 3.584(6) 168.1 2_557
N1 H1 O1 0.88 2.26 3.105(5) 161.4 2_767
N1A H1A O1A 0.88 2.28 3.120(5) 159.8 2_656
C12A H12B O2A 0.99 2.61 3.405(6) 137.5 2_766
C3A H3A O2A 0.95 2.61 3.545(6) 168.9 2_866
C14A H14A O2A 0.95 2.51 3.445(6) 168.5 2_866
C16 H16 S1A 0.95 2.95 3.681(5) 134.7 2_656
C12 H12D O2 0.99 2.59 3.392(6) 138.0 2_657
C14 H14 O2 0.95 2.50 3.440(6) 168.1 2_557
C3 H3 O2 0.95 2.65 3.584(6) 168.1 2_557

loop_
_geom_torsion_atom_site_label_1
_geom_torsion_atom_site_label_2
_geom_torsion_atom_site_label_3
_geom_torsion_atom_site_label_4
_geom_torsion
C12A C11A N1A C2A -174.7(4)
C16 S1 C13 C14 0.3(4)
C16 S1 C13 C12 -178.3(4)
C13A S1A C16A C15A 0.2(4)
C16A S1A C13A C14A 0.2(4)
C16A S1A C13A C12A -178.0(4)
C14A C13A C12A C11A -2.3(7)
S1A C13A C12A C11A 175.6(3)
N1A C11A C12A C13A -176.4(4)
C11A N1A C2A C3A -2.2(7)
C11A N1A C2A C1A 177.9(4)
N1A C2A C3A C4A -179.9(4)
C1A C2A C3A C4A 0.0(7)
C2A C3A C4A O2A -179.8(5)
C2A C3A C4A C10A -0.4(7)
O2A C4A C10A C5A -0.4(7)
C3A C4A C10A C5A -179.9(4)
O2A C4A C10A C9A 179.0(4)
C3A C4A C10A C9A -0.4(7)
C9A C10A C5A C6A 1.1(7)
C4A C10A C5A C6A -179.5(4)
C10A C5A C6A C7A -0.1(7)
C12A C13A C14A C15A 177.4(5)
S1A C13A C14A C15A -0.6(6)
S1A C16A C15A C14A -0.5(6)
C13A C14A C15A C16A 0.7(7)
C5A C10A C9A C8A -1.3(7)
C4A C10A C9A C8A 179.2(4)
C5A C10A C9A C1A -179.0(4)
C4A C10A C9A C1A 1.6(7)
C8A C9A C1A O1A -0.9(7)
C10A C9A C1A O1A 176.7(4)
C8A C9A C1A C2A -179.6(4)
C10A C9A C1A C2A -2.0(6)
N1A C2A C1A O1A 2.3(6)
C3A C2A C1A O1A -177.6(4)
N1A C2A C1A C9A -178.9(4)
C3A C2A C1A C9A 1.2(6)
C10A C9A C8A C7A 0.6(7)
C1A C9A C8A C7A 178.3(4)
C9A C8A C7A C6A 0.3(7)
C5A C6A C7A C8A -0.6(8)
C13 S1 C16 C15 -0.1(4)
C14 C13 C12 C11 -2.8(7)
S1 C13 C12 C11 175.4(3)
C2 N1 C11 C12 -174.1(4)
C13 C12 C11 N1 -176.2(4)
C11 N1 C2 C3 -3.0(7)
C11 N1 C2 C1 179.3(4)
N1 C2 C1 O1 0.4(6)
C3 C2 C1 O1 -177.3(4)
N1 C2 C1 C9 -179.5(4)
C3 C2 C1 C9 2.7(6)
O1 C1 C9 C10 177.6(4)
C2 C1 C9 C10 -2.5(6)
O1 C1 C9 C8 -0.1(7)
C2 C1 C9 C8 179.9(4)
C8 C9 C10 C5 -1.4(7)
C1 C9 C10 C5 -179.0(4)
C8 C9 C10 C4 179.4(4)
C1 C9 C10 C4 1.8(6)
C9 C10 C5 C6 1.8(7)
C4 C10 C5 C6 -179.0(4)
C10 C5 C6 C7 -0.9(7)
C12 C13 C14 C15 177.9(5)
S1 C13 C14 C15 -0.4(6)
S1 C16 C15 C14 -0.2(6)
C13 C14 C15 C16 0.4(7)
C10 C9 C8 C7 0.0(7)
C1 C9 C8 C7 177.5(4)
C9 C8 C7 C6 1.0(7)
C5 C6 C7 C8 -0.6(7)
C5 C10 C4 O2 0.3(7)
C9 C10 C4 O2 179.5(4)
C5 C10 C4 C3 179.6(4)
C9 C10 C4 C3 -1.2(6)
N1 C2 C3 C4 -179.7(4)
C1 C2 C3 C4 -2.2(7)
O2 C4 C3 C2 -179.3(4)
C10 C4 C3 C2 1.5(7)
